data_2014883
loop_
_publ_author_name
'Linden, Anthony'
'Roma\'nski, Jaros\/law'
'Mlosto\'n,  Grzegorz'
'Heimgartner, Heinz'

_publ_section_title
;
 Trifluoromethyl derivatives of
 pentacyclo[5.4.0.0^2,6^.0^3,10^.0^5,9^]undecane
;
_journal_issue 4
_journal_name_full 'Acta Crystallographica Section C'
_journal_page_first o221
_journal_page_last o226
_journal_paper_doi 10.1107/S0108270105004701
_journal_volume 61
_journal_year 2005
_chemical_formula_iupac 'C11 H10 O2'
_chemical_formula_moiety 'C11 H10 O2'
_chemical_formula_sum 'C11 H10 O2'
_chemical_formula_weight 174.20
_chemical_melting_point 414
_chemical_name_systematic
;
pentacyclo[5.4.0.0^2,6^.0^3,10^.0^5,9^]undecane-8,11-dione
;
_space_group_IT_number 144
_symmetry_cell_setting trigonal
_symmetry_space_group_name_Hall 'P 31'
_symmetry_space_group_name_H-M 'P 31'
_atom_sites_solution_hydrogens geom
_atom_sites_solution_primary direct
_atom_sites_solution_secondary difmap
_audit_creation_method SHELXL-97
_cell_angle_alpha 90.00
_cell_angle_beta 90.00
_cell_angle_gamma 120.00
_cell_formula_units_Z 9
_cell_length_a 18.0861(4)
_cell_length_b 18.0861(4)
_cell_length_c 6.43880(10)
_cell_measurement_reflns_used 3543
_cell_measurement_temperature 160.0(10)
_cell_measurement_theta_max 30.0
_cell_measurement_theta_min 2.0
_cell_volume 1824.00(6)
_computing_cell_refinement 'DENZO--SMN (Otwinowski & Minor, 1997)'
_computing_data_collection 'COLLECT (Nonius, 2000)'
_computing_data_reduction 'DENZO--SMN and SCALEPACK (Otwinowski & Minor, 1997)'
_computing_molecular_graphics 'ORTEPII (Johnson, 1976)'
_computing_publication_material 'SHELXL97 and PLATON (Spek, 2003)'
_computing_structure_refinement 'SHELXL97 (Sheldrick, 1997)'
_computing_structure_solution 'SIR92 (Altomare <i>et al.</i>, 1994)'
_diffrn_ambient_temperature 160.0(10)
_diffrn_detector_area_resol_mean 9
_diffrn_measured_fraction_theta_full 0.999
_diffrn_measured_fraction_theta_max 0.999
_diffrn_measurement_device_type 'Nonius KappaCCD area-detector diffractometer'
_diffrn_measurement_method '\f and \w scans with \k offsets'
_diffrn_radiation_monochromator 'horizontally mounted graphite crystal'
_diffrn_radiation_source 'Nonius FR590 sealed tube generator'
_diffrn_radiation_type 'Mo K\a'
_diffrn_radiation_wavelength 0.71073
_diffrn_reflns_av_R_equivalents 0.0540
_diffrn_reflns_av_sigmaI/netI 0.0479
_diffrn_reflns_limit_h_max 25
_diffrn_reflns_limit_h_min -25
_diffrn_reflns_limit_k_max 25
_diffrn_reflns_limit_k_min -25
_diffrn_reflns_limit_l_max 9
_diffrn_reflns_limit_l_min -8
_diffrn_reflns_number 28695
_diffrn_reflns_theta_full 30.02
_diffrn_reflns_theta_max 30.02
_diffrn_reflns_theta_min 2.60
_diffrn_standards_decay_% 0
_diffrn_standards_number 0
_exptl_absorpt_coefficient_mu 0.0974
_exptl_absorpt_correction_type none
_exptl_crystal_colour colourless
_exptl_crystal_density_diffrn 1.427
_exptl_crystal_density_method 'not measured'
_exptl_crystal_description block
_exptl_crystal_F_000 828
_exptl_crystal_size_max 0.35
_exptl_crystal_size_mid 0.30
_exptl_crystal_size_min 0.20
_refine_diff_density_max 0.282
_refine_diff_density_min -0.205
_refine_ls_extinction_method none
_refine_ls_goodness_of_fit_ref 1.048
_refine_ls_hydrogen_treatment constr
_refine_ls_matrix_type full
_refine_ls_number_parameters 353
_refine_ls_number_reflns 3542
_refine_ls_number_restraints 1
_refine_ls_restrained_S_all 1.048
_refine_ls_R_factor_all 0.0542
_refine_ls_R_factor_gt 0.0428
_refine_ls_shift/su_max 0.001
_refine_ls_shift/su_mean 0.000
_refine_ls_structure_factor_coef Fsqd
_refine_ls_weighting_details 'w=1/[\s^2^(Fo^2^)+(0.0544P)^2^+0.1521P] where P=(Fo^2^+2Fc^2^)/3'
_refine_ls_weighting_scheme calc
_refine_ls_wR_factor_gt 0.0939
_refine_ls_wR_factor_ref 0.1010
_reflns_number_gt 3128
_reflns_number_total 3543
_reflns_threshold_expression 'I > 2\s(I)'
_cod_data_source_file sk1816.cif
_cod_data_source_block III
_cod_original_sg_symbol_H-M 'P 31         '
_cod_database_code 2014883
_cod_database_fobs_code 2014883

loop_
_symmetry_equiv_pos_as_xyz
'x, y, z'
'-y, x-y, z+1/3'
'-x+y, -x, z+2/3'

loop_
_atom_site_label
_atom_site_fract_x
_atom_site_fract_y
_atom_site_fract_z
_atom_site_U_iso_or_equiv
_atom_site_adp_type
_atom_site_calc_flag
_atom_site_refinement_flags
_atom_site_occupancy
_atom_site_disorder_assembly
_atom_site_disorder_group
_atom_site_type_symbol
O1 0.77113(17) 0.71933(15) 0.1055(4) 0.0425(6) Uani d . 1 . . O
O2 0.92397(14) 0.72917(14) 0.5467(4) 0.0373(5) Uani d . 1 . . O
C1 0.89022(18) 0.62783(17) 0.2635(4) 0.0237(5) Uani d . 1 . . C
H1 0.9512 0.6501 0.2241 0.028 Uiso calc R 1 . . H
C2 0.83414(18) 0.52974(17) 0.2976(4) 0.0255(6) Uani d . 1 . . C
H2 0.8625 0.4947 0.2814 0.031 Uiso calc R 1 . . H
C3 0.78075(18) 0.51589(19) 0.4978(4) 0.0288(6) Uani d . 1 . . C
H3 0.8006 0.4983 0.6236 0.035 Uiso calc R 1 . . H
C4 0.69002(19) 0.4534(2) 0.4273(5) 0.0342(7) Uani d . 1 . . C
H41 0.6467 0.4455 0.5325 0.041 Uiso calc R 1 . . H
H42 0.6826 0.3974 0.3856 0.041 Uiso calc R 1 . . H
C5 0.69094(19) 0.5066(2) 0.2421(5) 0.0315(7) Uani d . 1 . . C
H5 0.6373 0.4810 0.1580 0.038 Uiso calc R 1 . . H
C6 0.77256(18) 0.52392(18) 0.1220(4) 0.0266(6) Uani d . 1 . . C
H6 0.7649 0.4857 0.0019 0.032 Uiso calc R 1 . . H
C7 0.8271(2) 0.62167(19) 0.0846(4) 0.0273(6) Uani d . 1 . . C
H7 0.8523 0.6404 -0.0572 0.033 Uiso calc R 1 . . H
C8 0.77205(19) 0.6563(2) 0.1637(5) 0.0281(6) Uani d . 1 . . C
C9 0.71889(18) 0.5954(2) 0.3353(4) 0.0269(6) Uani d . 1 . . C
H9 0.6704 0.6029 0.3833 0.032 Uiso calc R 1 . . H
C10 0.78204(18) 0.60212(19) 0.5160(4) 0.0261(6) Uani d . 1 . . C
H10 0.7657 0.6128 0.6565 0.031 Uiso calc R 1 . . H
C11 0.87358(18) 0.66511(18) 0.4552(4) 0.0234(5) Uani d . 1 . . C
O21 0.46342(15) 1.06201(15) 0.1120(4) 0.0371(5) Uani d . 1 . . O
O22 0.60382(15) 1.05719(15) 0.5569(4) 0.0370(5) Uani d . 1 . . O
C21 0.57026(18) 0.95649(18) 0.2704(4) 0.0243(5) Uani d . 1 . . C
H21 0.6312 0.9758 0.2361 0.029 Uiso calc R 1 . . H
C22 0.50915(17) 0.85917(18) 0.2924(4) 0.0253(6) Uani d . 1 . . C
H22 0.5342 0.8213 0.2738 0.030 Uiso calc R 1 . . H
C23 0.45281(19) 0.84396(19) 0.4873(4) 0.0285(6) Uani d . 1 . . C
H23 0.4681 0.8211 0.6115 0.034 Uiso calc R 1 . . H
C24 0.36244(19) 0.78793(19) 0.4057(5) 0.0324(7) Uani d . 1 . . C
H241 0.3183 0.7805 0.5078 0.039 Uiso calc R 1 . . H
H242 0.3519 0.7316 0.3566 0.039 Uiso calc R 1 . . H
C25 0.37094(18) 0.84745(19) 0.2275(5) 0.0287(6) Uani d . 1 . . C
H25 0.3192 0.8271 0.1380 0.034 Uiso calc R 1 . . H
C26 0.45236(18) 0.86103(18) 0.1140(4) 0.0259(6) Uani d . 1 . . C
H26 0.4441 0.8243 -0.0098 0.031 Uiso calc R 1 . . H
C27 0.51229(19) 0.95882(18) 0.0873(4) 0.0255(6) Uani d . 1 . . C
H27 0.5401 0.9791 -0.0513 0.031 Uiso calc R 1 . . H
C28 0.46089(17) 0.99713(19) 0.1682(4) 0.0239(5) Uani d . 1 . . C
C29 0.40282(18) 0.93527(19) 0.3324(4) 0.0261(6) Uani d . 1 . . C
H29 0.3561 0.9457 0.3791 0.031 Uiso calc R 1 . . H
C30 0.46075(18) 0.93279(19) 0.5169(4) 0.0253(6) Uani d . 1 . . C
H30 0.4435 0.9419 0.6579 0.030 Uiso calc R 1 . . H
C31 0.55392(18) 0.99339(18) 0.4644(4) 0.0239(6) Uani d . 1 . . C
O41 0.27325(14) 0.39197(14) 0.4981(4) 0.0377(6) Uani d . 1 . . O
O42 0.12602(15) 0.39195(14) 0.0593(3) 0.0358(5) Uani d . 1 . . O
C41 0.05919(18) 0.29318(18) 0.3491(4) 0.0233(5) Uani d . 1 . . C
H411 0.0194 0.3146 0.3850 0.028 Uiso calc R 1 . . H
C42 0.01970(17) 0.19496(17) 0.3295(4) 0.0236(5) Uani d . 1 . . C
H421 -0.0433 0.1589 0.3516 0.028 Uiso calc R 1 . . H
C43 0.05755(19) 0.17740(19) 0.1305(4) 0.0266(6) Uani d . 1 . . C
H43 0.0182 0.1552 0.0083 0.032 Uiso calc R 1 . . H
C44 0.0903(2) 0.11933(19) 0.2110(5) 0.0319(6) Uani d . 1 . . C
H441 0.0437 0.0637 0.2617 0.038 Uiso calc R 1 . . H
H442 0.1253 0.1102 0.1071 0.038 Uiso calc R 1 . . H
C45 0.14349(19) 0.17801(18) 0.3865(5) 0.0271(6) Uani d . 1 . . C
H45 0.1746 0.1566 0.4737 0.033 Uiso calc R 1 . . H
C46 0.07882(18) 0.19550(18) 0.5050(4) 0.0249(6) Uani d . 1 . . C
H46 0.0507 0.1598 0.6304 0.030 Uiso calc R 1 . . H
C47 0.11962(18) 0.29416(18) 0.5285(4) 0.0235(5) Uani d . 1 . . C
H47 0.1144 0.3160 0.6672 0.028 Uiso calc R 1 . . H
C48 0.20857(18) 0.32850(18) 0.4431(4) 0.0245(6) Uani d . 1 . . C
C49 0.20045(18) 0.26551(18) 0.2791(4) 0.0239(5) Uani d . 1 . . C
H49 0.2564 0.2739 0.2285 0.029 Uiso calc R 1 . . H
C50 0.13975(18) 0.26486(18) 0.0986(4) 0.0246(6) Uani d . 1 . . C
H50 0.1649 0.2729 -0.0436 0.030 Uiso calc R 1 . . H
C51 0.11133(18) 0.32791(18) 0.1529(4) 0.0243(6) Uani d . 1 . . C

loop_
_atom_site_aniso_label
_atom_site_aniso_U_11
_atom_site_aniso_U_22
_atom_site_aniso_U_33
_atom_site_aniso_U_12
_atom_site_aniso_U_13
_atom_site_aniso_U_23
O1 0.0497(15) 0.0364(13) 0.0499(14) 0.0279(11) -0.0061(11) 0.0081(11)
O2 0.0326(12) 0.0335(12) 0.0460(12) 0.0167(10) -0.0126(10) -0.0171(10)
C1 0.0254(13) 0.0236(13) 0.0248(13) 0.0142(12) -0.0011(10) -0.0016(10)
C2 0.0232(13) 0.0197(12) 0.0337(15) 0.0110(11) 0.0016(11) 0.0011(11)
C3 0.0262(14) 0.0291(15) 0.0294(14) 0.0125(12) 0.0055(11) 0.0088(11)
C4 0.0272(15) 0.0284(15) 0.0413(17) 0.0096(13) 0.0067(13) 0.0072(12)
C5 0.0224(13) 0.0347(16) 0.0365(16) 0.0135(12) -0.0037(12) -0.0021(13)
C6 0.0265(14) 0.0256(13) 0.0260(13) 0.0119(11) -0.0023(10) -0.0058(10)
C7 0.0296(14) 0.0313(15) 0.0223(12) 0.0162(12) -0.0028(11) 0.0002(11)
C8 0.0260(14) 0.0325(15) 0.0277(14) 0.0161(13) -0.0083(11) -0.0016(12)
C9 0.0206(13) 0.0354(16) 0.0280(14) 0.0163(12) -0.0023(11) -0.0005(12)
C10 0.0259(14) 0.0350(15) 0.0184(12) 0.0161(12) 0.0010(10) -0.0021(11)
C11 0.0260(14) 0.0251(14) 0.0227(12) 0.0154(12) -0.0030(10) -0.0036(10)
O21 0.0397(13) 0.0343(12) 0.0442(13) 0.0238(11) -0.0012(10) 0.0087(10)
O22 0.0352(12) 0.0336(12) 0.0356(12) 0.0124(10) -0.0142(9) -0.0092(9)
C21 0.0210(12) 0.0255(14) 0.0270(13) 0.0121(11) 0.0006(10) 0.0007(11)
C22 0.0230(13) 0.0235(13) 0.0313(14) 0.0131(11) 0.0000(11) -0.0013(11)
C23 0.0291(15) 0.0285(15) 0.0278(14) 0.0144(12) 0.0030(11) 0.0058(11)
C24 0.0274(15) 0.0271(15) 0.0371(16) 0.0093(12) 0.0070(12) 0.0043(12)
C25 0.0205(13) 0.0291(15) 0.0328(15) 0.0096(12) -0.0002(11) -0.0008(12)
C26 0.0241(13) 0.0246(14) 0.0257(14) 0.0096(11) -0.0005(11) -0.0051(11)
C27 0.0261(14) 0.0274(14) 0.0236(13) 0.0138(12) 0.0006(10) 0.0020(11)
C28 0.0213(13) 0.0269(14) 0.0233(13) 0.0118(11) -0.0054(11) -0.0008(11)
C29 0.0236(14) 0.0302(15) 0.0276(14) 0.0158(12) 0.0000(11) 0.0019(11)
C30 0.0240(14) 0.0312(15) 0.0195(13) 0.0128(12) 0.0012(10) 0.0001(11)
C31 0.0239(14) 0.0268(14) 0.0234(13) 0.0145(12) -0.0041(10) 0.0003(11)
O41 0.0262(11) 0.0334(12) 0.0477(14) 0.0105(10) -0.0089(10) -0.0069(10)
O42 0.0377(12) 0.0323(12) 0.0386(13) 0.0184(10) 0.0006(10) 0.0118(10)
C41 0.0232(13) 0.0264(13) 0.0240(13) 0.0152(12) 0.0005(10) 0.0005(11)
C42 0.0213(13) 0.0229(13) 0.0273(13) 0.0117(11) 0.0001(11) 0.0001(11)
C43 0.0241(14) 0.0291(14) 0.0261(14) 0.0129(12) -0.0020(11) -0.0055(11)
C44 0.0310(16) 0.0242(14) 0.0423(17) 0.0150(13) 0.0040(13) -0.0060(13)
C45 0.0300(14) 0.0267(14) 0.0306(14) 0.0187(12) 0.0007(12) 0.0038(12)
C46 0.0257(14) 0.0242(13) 0.0247(14) 0.0125(11) 0.0042(11) 0.0035(11)
C47 0.0269(14) 0.0261(14) 0.0203(12) 0.0154(12) 0.0003(10) -0.0021(10)
C48 0.0234(13) 0.0252(13) 0.0257(13) 0.0129(11) -0.0040(10) 0.0015(11)
C49 0.0226(13) 0.0283(14) 0.0248(13) 0.0158(11) -0.0002(10) 0.0009(11)
C50 0.0248(13) 0.0288(14) 0.0200(13) 0.0132(12) 0.0011(10) 0.0001(11)
C51 0.0226(13) 0.0263(14) 0.0239(13) 0.0121(11) -0.0044(10) 0.0018(11)

loop_
_atom_type_symbol
_atom_type_description
_atom_type_scat_dispersion_real
_atom_type_scat_dispersion_imag
_atom_type_scat_source
C C 0.0033 0.0016
; International Tables for Crystallography (1992).
Vol. C, Tables 4.2.6.8 and 6.1.1.4
;
H H 0.0000 0.0000
; International Tables for Crystallography (1992).
Vol. C, Tables 4.2.6.8 and 6.1.1.4
;
O O 0.0106 0.0060
; International Tables for Crystallography (1992).
Vol. C, Tables 4.2.6.8 and 6.1.1.4
;

loop_
_geom_angle_atom_site_label_1
_geom_angle_atom_site_label_2
_geom_angle_atom_site_label_3
_geom_angle
C11 C1 C2 103.4(2)
C11 C1 C7 109.2(2)
C2 C1 C7 89.2(2)
C11 C1 H1 117.0
C2 C1 H1 117.0
C7 C1 H1 117.0
C6 C2 C3 103.1(2)
C6 C2 C1 90.6(2)
C3 C2 C1 107.4(2)
C6 C2 H2 117.3
C3 C2 H2 117.3
C1 C2 H2 117.3
C4 C3 C10 103.7(2)
C4 C3 C2 103.0(2)
C10 C3 C2 101.8(2)
C4 C3 H3 115.5
C10 C3 H3 115.5
C2 C3 H3 115.5
C3 C4 C5 95.6(2)
C3 C4 H41 112.6
C5 C4 H41 112.6
C3 C4 H42 112.6
C5 C4 H42 112.6
H41 C4 H42 110.1
C4 C5 C9 104.2(2)
C4 C5 C6 103.1(2)
C9 C5 C6 101.5(2)
C4 C5 H5 115.4
C9 C5 H5 115.4
C6 C5 H5 115.4
C5 C6 C7 107.8(2)
C5 C6 C2 103.2(2)
C7 C6 C2 90.6(2)
C5 C6 H6 117.2
C7 C6 H6 117.2
C2 C6 H6 117.2
C8 C7 C6 104.2(2)
C8 C7 C1 109.1(2)
C6 C7 C1 89.6(2)
C8 C7 H7 116.8
C6 C7 H7 116.8
C1 C7 H7 116.8
O1 C8 C7 127.7(3)
O1 C8 C9 127.5(3)
C7 C8 C9 104.8(2)
C8 C9 C5 103.4(2)
C8 C9 C10 107.9(2)
C5 C9 C10 102.3(2)
C8 C9 H9 114.0
C5 C9 H9 114.0
C10 C9 H9 114.0
C11 C10 C3 101.4(2)
C11 C10 C9 109.9(2)
C3 C10 C9 102.6(2)
C11 C10 H10 113.9
C3 C10 H10 113.9
C9 C10 H10 113.9
O2 C11 C1 127.1(3)
O2 C11 C10 127.6(3)
C1 C11 C10 105.2(2)
C31 C21 C22 103.9(2)
C31 C21 C27 108.8(2)
C22 C21 C27 89.6(2)
C31 C21 H21 116.9
C22 C21 H21 116.9
C27 C21 H21 116.9
C21 C22 C23 107.9(2)
C21 C22 C26 90.7(2)
C23 C22 C26 102.7(2)
C21 C22 H22 117.2
C23 C22 H22 117.2
C26 C22 H22 117.2
C24 C23 C30 104.1(2)
C24 C23 C22 103.3(2)
C30 C23 C22 101.7(2)
C24 C23 H23 115.3
C30 C23 H23 115.3
C22 C23 H23 115.3
C23 C24 C25 95.4(2)
C23 C24 H241 112.7
C25 C24 H241 112.7
C23 C24 H242 112.7
C25 C24 H242 112.7
H241 C24 H242 110.2
C24 C25 C29 104.5(2)
C24 C25 C26 102.6(2)
C29 C25 C26 101.9(2)
C24 C25 H25 115.3
C29 C25 H25 115.3
C26 C25 H25 115.3
C25 C26 C22 103.6(2)
C25 C26 C27 107.4(2)
C22 C26 C27 90.8(2)
C25 C26 H26 117.1
C22 C26 H26 117.1
C27 C26 H26 117.1
C28 C27 C26 104.2(2)
C28 C27 C21 108.8(2)
C26 C27 C21 89.0(2)
C28 C27 H27 117.0
C26 C27 H27 117.0
C21 C27 H27 117.0
O21 C28 C27 127.8(3)
O21 C28 C29 127.0(3)
C27 C28 C29 105.2(2)
C28 C29 C25 102.6(2)
C28 C29 C30 108.5(2)
C25 C29 C30 102.0(2)
C28 C29 H29 114.2
C25 C29 H29 114.2
C30 C29 H29 114.2
C31 C30 C23 102.4(2)
C31 C30 C29 108.7(2)
C23 C30 C29 102.4(2)
C31 C30 H30 114.0
C23 C30 H30 114.0
C29 C30 H30 114.0
O22 C31 C21 127.7(3)
O22 C31 C30 127.5(3)
C21 C31 C30 104.8(2)
C51 C41 C42 104.0(2)
C51 C41 C47 108.7(2)
C42 C41 C47 89.6(2)
C51 C41 H411 116.9
C42 C41 H411 116.9
C47 C41 H411 116.9
C46 C42 C41 90.7(2)
C46 C42 C43 103.2(2)
C41 C42 C43 107.6(2)
C46 C42 H421 117.2
C41 C42 H421 117.2
C43 C42 H421 117.2
C44 C43 C50 104.0(2)
C44 C43 C42 102.8(2)
C50 C43 C42 101.3(2)
C44 C43 H43 115.6
C50 C43 H43 115.6
C42 C43 H43 115.6
C43 C44 C45 95.7(2)
C45 C44 H441 112.6
C43 C44 H441 112.6
C45 C44 H442 112.6
C43 C44 H442 112.6
H441 C44 H442 110.1
C44 C45 C49 104.2(2)
C44 C45 C46 103.2(2)
C49 C45 C46 101.2(2)
C44 C45 H45 115.4
C49 C45 H45 115.4
C46 C45 H45 115.4
C42 C46 C45 103.2(2)
C42 C46 C47 90.5(2)
C45 C46 C47 107.8(2)
C42 C46 H46 117.2
C45 C46 H46 117.2
C47 C46 H46 117.2
C48 C47 C46 103.4(2)
C48 C47 C41 109.1(2)
C46 C47 C41 89.3(2)
C48 C47 H47 117.0
C46 C47 H47 117.0
C41 C47 H47 117.0
O41 C48 C49 127.2(3)
O41 C48 C47 127.5(3)
C49 C48 C47 105.3(2)
C48 C49 C45 102.8(2)
C48 C49 C50 108.8(2)
C45 C49 C50 102.3(2)
C48 C49 H49 113.9
C45 C49 H49 113.9
C50 C49 H49 113.9
C51 C50 C43 103.0(2)
C51 C50 C49 108.6(2)
C43 C50 C49 102.5(2)
C51 C50 H50 113.9
C43 C50 H50 113.9
C49 C50 H50 113.9
O42 C51 C50 127.8(3)
O42 C51 C41 127.3(3)
C50 C51 C41 104.9(2)

loop_
_geom_bond_atom_site_label_1
_geom_bond_atom_site_label_2
_geom_bond_site_symmetry_2
_geom_bond_distance
_geom_bond_publ_flag
O1 C8 . 1.207(4) ?
O2 C11 . 1.210(3) ?
C1 C2 . 1.557(4) ?
C1 C7 . 1.585(4) ?
C1 C11 . 1.508(4) ?
C1 H1 . 1.0000 ?
C2 C6 . 1.553(4) ?
C2 C3 . 1.554(4) ?
C2 H2 . 1.0000 ?
C3 C4 . 1.523(4) ?
C3 C10 . 1.553(4) ?
C3 H3 . 1.0000 ?
C4 C5 . 1.527(4) ?
C4 H41 . 0.9900 ?
C4 H42 . 0.9900 ?
C5 C9 . 1.544(4) ?
C5 C6 . 1.553(4) ?
C5 H5 . 1.0000 ?
C6 C7 . 1.553(4) ?
C6 H6 . 1.0000 ?
C7 C8 . 1.507(4) ?
C7 H7 . 1.0000 ?
C8 C9 . 1.517(4) ?
C9 C10 . 1.592(4) ?
C9 H9 . 1.0000 ?
C10 C11 . 1.519(4) ?
C10 H10 . 1.0000 ?
O21 C28 . 1.207(4) ?
O22 C31 . 1.208(4) ?
C21 C22 . 1.547(4) ?
C21 C27 . 1.592(4) ?
C21 C31 . 1.513(4) ?
C21 H21 . 1.0000 ?
C22 C23 . 1.552(4) ?
C22 C26 . 1.553(4) ?
C22 H22 . 1.0000 ?
C23 C24 . 1.523(4) ?
C23 C30 . 1.552(4) ?
C23 H23 . 1.0000 ?
C24 C25 . 1.528(4) ?
C24 H241 . 0.9900 ?
C24 H242 . 0.9900 ?
C25 C29 . 1.548(4) ?
C25 C26 . 1.549(4) ?
C25 H25 . 1.0000 ?
C26 C27 . 1.554(4) ?
C26 H26 . 1.0000 ?
C27 C28 . 1.503(4) ?
C27 H27 . 1.0000 ?
C28 C29 . 1.516(4) ?
C29 C30 . 1.599(4) ?
C29 H29 . 1.0000 ?
C30 C31 . 1.519(4) ?
C30 H30 . 1.0000 ?
O41 C48 . 1.212(3) ?
O42 C51 . 1.212(3) ?
C41 C42 . 1.553(4) ?
C41 C47 . 1.584(4) ?
C41 C51 . 1.512(4) ?
C41 H411 . 1.0000 ?
C42 C46 . 1.552(4) ?
C42 C43 . 1.558(4) ?
C42 H421 . 1.0000 ?
C43 C44 . 1.531(4) ?
C43 C50 . 1.550(4) ?
C43 H43 . 1.0000 ?
C44 C45 . 1.519(4) ?
C44 H441 . 0.9900 ?
C44 H442 . 0.9900 ?
C45 C49 . 1.554(4) ?
C45 C46 . 1.555(4) ?
C45 H45 . 1.0000 ?
C46 C47 . 1.560(4) ?
C46 H46 . 1.0000 ?
C47 C48 . 1.509(4) ?
C47 H47 . 1.0000 ?
C48 C49 . 1.506(4) ?
C49 C50 . 1.595(4) ?
C49 H49 . 1.0000 ?
C50 C51 . 1.508(4) ?
C50 H50 . 1.0000 ?

loop_
_geom_torsion_atom_site_label_1
_geom_torsion_atom_site_label_2
_geom_torsion_atom_site_label_3
_geom_torsion_atom_site_label_4
_geom_torsion
C11 C1 C2 C6 109.7(2)
C7 C1 C2 C6 0.1(2)
C11 C1 C2 C3 5.8(3)
C7 C1 C2 C3 -103.8(2)
C6 C2 C3 C4 33.9(3)
C1 C2 C3 C4 128.7(2)
C6 C2 C3 C10 -73.4(3)
C1 C2 C3 C10 21.5(3)
C10 C3 C4 C5 52.7(3)
C2 C3 C4 C5 -53.1(3)
C3 C4 C5 C9 -52.9(3)
C3 C4 C5 C6 52.8(3)
C4 C5 C6 C7 -127.9(3)
C9 C5 C6 C7 -20.1(3)
C4 C5 C6 C2 -32.9(3)
C9 C5 C6 C2 74.8(3)
C3 C2 C6 C5 -0.5(3)
C1 C2 C6 C5 -108.6(2)
C3 C2 C6 C7 107.9(2)
C1 C2 C6 C7 -0.1(2)
C5 C6 C7 C8 -5.5(3)
C2 C6 C7 C8 -109.5(2)
C5 C6 C7 C1 104.1(2)
C2 C6 C7 C1 0.1(2)
C11 C1 C7 C8 0.9(3)
C2 C1 C7 C8 104.8(3)
C11 C1 C7 C6 -104.0(2)
C2 C1 C7 C6 -0.1(2)
C6 C7 C8 O1 -151.1(3)
C1 C7 C8 O1 114.3(3)
C6 C7 C8 C9 29.8(3)
C1 C7 C8 C9 -64.8(3)
O1 C8 C9 C5 137.4(3)
C7 C8 C9 C5 -43.5(3)
O1 C8 C9 C10 -114.7(3)
C7 C8 C9 C10 64.4(3)
C4 C5 C9 C8 145.1(2)
C6 C5 C9 C8 38.2(3)
C4 C5 C9 C10 33.0(3)
C6 C5 C9 C10 -73.8(3)
C4 C3 C10 C11 -147.0(2)
C2 C3 C10 C11 -40.3(2)
C4 C3 C10 C9 -33.4(3)
C2 C3 C10 C9 73.3(2)
C8 C9 C10 C11 -1.2(3)
C5 C9 C10 C11 107.4(3)
C8 C9 C10 C3 -108.4(3)
C5 C9 C10 C3 0.2(3)
C2 C1 C11 O2 144.6(3)
C7 C1 C11 O2 -121.5(3)
C2 C1 C11 C10 -31.9(3)
C7 C1 C11 C10 62.0(3)
C3 C10 C11 O2 -130.5(3)
C9 C10 C11 O2 121.5(3)
C3 C10 C11 C1 46.0(3)
C9 C10 C11 C1 -62.0(3)
C31 C21 C22 C23 5.8(3)
C27 C21 C22 C23 -103.5(2)
C31 C21 C22 C26 109.3(2)
C27 C21 C22 C26 0.0(2)
C21 C22 C23 C24 128.2(2)
C26 C22 C23 C24 33.4(3)
C21 C22 C23 C30 20.5(3)
C26 C22 C23 C30 -74.4(2)
C30 C23 C24 C25 52.7(3)
C22 C23 C24 C25 -53.2(3)
C23 C24 C25 C29 -52.8(3)
C23 C24 C25 C26 53.2(3)
C24 C25 C26 C22 -33.9(3)
C29 C25 C26 C22 74.1(3)
C24 C25 C26 C27 -129.1(2)
C29 C25 C26 C27 -21.1(3)
C21 C22 C26 C25 -108.1(2)
C23 C22 C26 C25 0.4(3)
C21 C22 C26 C27 0.0(2)
C23 C22 C26 C27 108.6(2)
C25 C26 C27 C28 -4.7(3)
C22 C26 C27 C28 -109.2(2)
C25 C26 C27 C21 104.5(2)
C22 C26 C27 C21 0.0(2)
C31 C21 C27 C28 0.2(3)
C22 C21 C27 C28 104.7(2)
C31 C21 C27 C26 -104.5(2)
C22 C21 C27 C26 0.0(2)
C26 C27 C28 O21 -148.7(3)
C21 C27 C28 O21 117.4(3)
C26 C27 C28 C29 29.7(3)
C21 C27 C28 C29 -64.2(3)
O21 C28 C29 C25 134.8(3)
C27 C28 C29 C25 -43.6(3)
O21 C28 C29 C30 -117.7(3)
C27 C28 C29 C30 63.9(3)
C24 C25 C29 C28 145.4(2)
C26 C25 C29 C28 38.9(3)
C24 C25 C29 C30 33.1(3)
C26 C25 C29 C30 -73.5(2)
C24 C23 C30 C31 -146.0(2)
C22 C23 C30 C31 -38.9(3)
C24 C23 C30 C29 -33.4(3)
C22 C23 C30 C29 73.7(2)
C28 C29 C30 C31 0.1(3)
C25 C29 C30 C31 108.0(3)
C28 C29 C30 C23 -107.7(2)
C25 C29 C30 C23 0.1(3)
C22 C21 C31 O22 149.5(3)
C27 C21 C31 O22 -116.1(3)
C22 C21 C31 C30 -30.8(3)
C27 C21 C31 C30 63.6(3)
C23 C30 C31 O22 -136.0(3)
C29 C30 C31 O22 116.2(3)
C23 C30 C31 C21 44.3(3)
C29 C30 C31 C21 -63.6(3)
C51 C41 C42 C46 109.1(2)
C47 C41 C42 C46 -0.08(19)
C51 C41 C42 C43 5.0(3)
C47 C41 C42 C43 -104.2(2)
C46 C42 C43 C44 33.3(3)
C41 C42 C43 C44 128.3(2)
C46 C42 C43 C50 -74.1(2)
C41 C42 C43 C50 20.9(3)
C50 C43 C44 C45 52.5(3)
C42 C43 C44 C45 -52.8(3)
C43 C44 C45 C49 -52.5(3)
C43 C44 C45 C46 52.9(3)
C41 C42 C46 C45 -108.4(2)
C43 C42 C46 C45 -0.1(3)
C41 C42 C46 C47 0.1(2)
C43 C42 C46 C47 108.3(2)
C44 C45 C46 C42 -33.4(3)
C49 C45 C46 C42 74.3(3)
C44 C45 C46 C47 -128.2(2)
C49 C45 C46 C47 -20.5(3)
C42 C46 C47 C48 -109.5(2)
C45 C46 C47 C48 -5.5(3)
C42 C46 C47 C41 -0.07(19)
C45 C46 C47 C41 103.9(2)
C51 C41 C47 C48 -0.6(3)
C42 C41 C47 C48 104.1(2)
C51 C41 C47 C46 -104.6(2)
C42 C41 C47 C46 0.07(19)
C46 C47 C48 O41 -147.5(3)
C41 C47 C48 O41 118.6(3)
C46 C47 C48 C49 30.8(3)
C41 C47 C48 C49 -63.2(3)
O41 C48 C49 C45 133.5(3)
C47 C48 C49 C45 -44.8(3)
O41 C48 C49 C50 -118.5(3)
C47 C48 C49 C50 63.2(3)
C44 C45 C49 C48 146.0(2)
C46 C45 C49 C48 39.1(3)
C44 C45 C49 C50 33.1(3)
C46 C45 C49 C50 -73.8(2)
C44 C43 C50 C51 -145.7(2)
C42 C43 C50 C51 -39.3(3)
C44 C43 C50 C49 -32.9(3)
C42 C43 C50 C49 73.5(2)
C48 C49 C50 C51 0.3(3)
C45 C49 C50 C51 108.6(3)
C48 C49 C50 C43 -108.3(2)
C45 C49 C50 C43 0.1(3)
C43 C50 C51 O42 -134.9(3)
C49 C50 C51 O42 116.9(3)
C43 C50 C51 C41 44.3(3)
C49 C50 C51 C41 -63.9(3)
C42 C41 C51 O42 149.0(3)
C47 C41 C51 O42 -116.6(3)
C42 C41 C51 C50 -30.2(3)
C47 C41 C51 C50 64.2(3)

loop_
_cod_related_entry_id
_cod_related_entry_database
_cod_related_entry_code
1 ChemSpider 23555090
